data_7115498
loop_
_publ_author_name
'Brandon E. Hirsch'
'Semin Lee'
'Bo Qiao'
'Chun-Hsing Chen'
'Kevin P. McDonald'
'Steven L. Tait'
'Amar H. Flood'

_publ_section_title
;
 Anion-induced dimerization of 5-fold symmetric cyanostars in 3D
 crystalline solids and 2D self-assembled crystals
;
_journal_name_full Chem.Commun.
_journal_page_first 9827
_journal_paper_doi 10.1039/C4cc03725A
_journal_volume 50
_journal_year 2014
_chemical_formula_moiety 'C130 H130 Cl1 N10.00 O4'
_chemical_formula_sum 'C130 H130 Cl N10 O4'
_chemical_formula_weight 1931.98
_space_group_IT_number 2
_symmetry_cell_setting triclinic
_symmetry_space_group_name_Hall '-P 1'
_symmetry_space_group_name_H-M 'P -1'
_atom_sites_solution_hydrogens difmap
_atom_sites_solution_primary other
_audit_creation_date 14-05-12
_audit_creation_method CRYSTALS_ver_14.40
_cell_angle_alpha 103.7800(10)
_cell_angle_beta 102.6190(10)
_cell_angle_gamma 99.9070(10)
_cell_formula_units_Z 1
_cell_length_a 14.1468(13)
_cell_length_b 14.5133(13)
_cell_length_c 16.7542(15)
_cell_measurement_reflns_used 9892
_cell_measurement_temperature 100
_cell_measurement_theta_max 16
_cell_measurement_theta_min 3
_cell_volume 3167.8(5)
_computing_cell_refinement 'USER DEFINED CELL REFINEMENT'
_computing_data_collection 'USER DEFINED DATA COLLECTION'
_computing_data_reduction 'Apex2 (Bruker AXS, 2006)'
_computing_molecular_graphics 'CAMERON (Watkin et al., 1996)'
_computing_publication_material 'CRYSTALS (Betteridge et al., 2003)'
_computing_structure_refinement 'CRYSTALS (Betteridge et al., 2003)'
_computing_structure_solution 'Superflip (Palatinus & Chapuis, 2007)'
_diffrn_ambient_temperature 100
_diffrn_detector 'CCD area detector'
_diffrn_detector_area_resol_mean 83.33
_diffrn_detector_type 'Bruker APEXII'
_diffrn_measured_fraction_theta_full 0.948
_diffrn_measured_fraction_theta_max 0.943
_diffrn_measurement_details '0.5 degree frames measured for 1s each'
_diffrn_measurement_device 'three-circle goniometer with fixed chi'
_diffrn_measurement_device_type 'Bruker Platform goniometer'
_diffrn_measurement_method 'phi scans'
_diffrn_radiation_monochromator 'Si 1 1 1 and 3 1 1'
_diffrn_radiation_type Synchrotron
_diffrn_radiation_wavelength 0.41328
_diffrn_reflns_av_R_equivalents 0.032
_diffrn_reflns_limit_h_max 18
_diffrn_reflns_limit_h_min -19
_diffrn_reflns_limit_k_max 18
_diffrn_reflns_limit_k_min -19
_diffrn_reflns_limit_l_max 22
_diffrn_reflns_limit_l_min 0
_diffrn_reflns_number 15279
_diffrn_reflns_theta_full 14.536
_diffrn_reflns_theta_max 16.151
_diffrn_reflns_theta_min 0.864
_diffrn_standards_number 0
_exptl_absorpt_coefficient_mu 0.081
_exptl_absorpt_correction_T_max 1.00
_exptl_absorpt_correction_T_min 1.00
_exptl_absorpt_correction_type multi-scan
_exptl_absorpt_process_details 'DENZO/SCALEPACK (Otwinowski & Minor, 1997)'
_exptl_crystal_colour colorless
_exptl_crystal_density_diffrn 1.013
_exptl_crystal_density_method 'not measured'
_exptl_crystal_description plate
_exptl_crystal_F_000 1029
_exptl_crystal_size_max 0.030
_exptl_crystal_size_mid 0.025
_exptl_crystal_size_min 0.010
_refine_diff_density_max 0.99
_refine_diff_density_min -1.04
_refine_ls_extinction_method None
_refine_ls_goodness_of_fit_ref 1.0520
_refine_ls_hydrogen_treatment constr
_refine_ls_matrix_type full
_refine_ls_number_parameters 959
_refine_ls_number_reflns 15259
_refine_ls_number_restraints 1055
_refine_ls_R_factor_all 0.1806
_refine_ls_R_factor_gt 0.1546
_refine_ls_shift/su_max 0.0460670
_refine_ls_shift/su_mean 0.0028411
_refine_ls_structure_factor_coef Fsqd
_refine_ls_weighting_details
;
 Method, part 1, Chebychev polynomial, (Watkin, 1994, Prince, 1982) 
 [weight] = 1.0/[A~0~*T~0~(x)+A~1~*T~1~(x) ... +A~n-1~]*T~n-1~(x)] 
 where A~i~ are the Chebychev coefficients listed below and x= Fcalc/Fmax 
 Method = Robust Weighting (Prince, 1982) 
 W = [weight] * [1-(deltaF/6*sigmaF)^2^]^2^ 
 A~i~ are: 
 18.3 24.6 7.09 
;
_refine_ls_weighting_scheme calc
_refine_ls_wR_factor_all 0.4455
_refine_ls_wR_factor_gt 0.3955
_refine_ls_wR_factor_ref 0.4452
_reflns_limit_h_max 18
_reflns_limit_h_min -19
_reflns_limit_k_max 18
_reflns_limit_k_min -19
_reflns_limit_l_max 22
_reflns_limit_l_min 0
_reflns_number_gt 10461
_reflns_number_total 15279
_reflns_threshold_expression I>2.0\s(I)
_oxford_diffrn_Wilson_B_factor 3.36
_oxford_diffrn_Wilson_scale 5.56
_oxford_refine_ls_r_factor_ref 0.1806
_oxford_refine_ls_scale 0.616(3)
_oxford_reflns_number_all 15264
_oxford_reflns_threshold_expression_ref I>0.0\s(I)
_oxford_structure_analysis_title 'CMC0966_0m in P-1'
_cod_data_source_file c4cc03725a2.cif
_cod_data_source_block CMC0966
_cod_depositor_comments
;
The following automatic conversions were performed:

'_atom_sites_solution_primary' value 'Other' changed to 'other'
according to the built-in table from CIF Core dictionary named
'cif_core.dic' version 2.4.1 from 2010-06-29.

Automatic conversion script
Id: cif_fix_values 2827 2014-09-09 07:05:25Z andrius 
;
_cod_original_sg_symbol_H-M 'P -1 '
_cod_original_formula_sum 'C130 H130 Cl1 N10.00 O4'
_cod_database_code 7115498

loop_
_symmetry_equiv_pos_as_xyz
x,y,z
-x,-y,-z

loop_
_atom_site_label
_atom_site_type_symbol
_atom_site_fract_x
_atom_site_fract_y
_atom_site_fract_z
_atom_site_U_iso_or_equiv
_atom_site_occupancy
_atom_site_adp_type
_atom_site_refinement_flags_posn
_atom_site_refinement_flags_adp
_atom_site_refinement_flags_occupancy
_atom_site_disorder_assembly
_atom_site_disorder_group
Cl1 Cl 0.5000 0.0000 0.5000 0.0674 1.0000 Uani DS U . . .
O1 O 0.4811(11) -0.0192(10) 0.5784(5) 0.0761 0.188(6) Uani D U P 1 3
O2 O 0.5483(10) 0.1049(3) 0.5239(9) 0.0818 0.188(6) Uani D U P 1 3
O3 O 0.5679(8) -0.0521(10) 0.4626(9) 0.0799 0.188(6) Uani D U P 1 3
O4 O 0.4027(5) -0.0336(10) 0.4351(7) 0.0865 0.188(6) Uani D U P 1 3
O11 O 0.4401(7) 0.0063(8) 0.5621(5) 0.0948 0.312(6) Uani D U P 1 4
O21 O 0.4990(8) -0.1042(2) 0.4686(7) 0.0913 0.312(6) Uani D U P 1 4
O31 O 0.6060(2) 0.0523(7) 0.5331(7) 0.1032 0.312(6) Uani D U P 1 4
O41 O 0.4549(8) 0.0457(7) 0.4362(5) 0.1123 0.312(6) Uani D U P 1 4
N1 N 0.8793(10) 0.4870(8) 0.8502(8) 0.067(2) 0.398(3) Uiso D . P 1 1
N2 N 1.0806(7) -0.0425(6) 0.6174(9) 0.078(4) 0.398(3) Uiso D . P 1 1
N3 N 0.6100(9) -0.3933(6) 0.1253(8) 0.071(2) 0.398(3) Uiso D . P 1 1
N4 N 0.1839(6) -0.0280(8) 0.0344(5) 0.0601(19) 0.398(3) Uiso D . P 1 1
N5 N 0.3099(6) 0.4949(5) 0.4734(5) 0.064(2) 0.398(3) Uiso D . P 1 1
N501 N 0.9121(5) 0.4698(6) 0.8494(5) 0.0846 0.602(3) Uani D . P 1 2
N502 N 1.0676(4) -0.0796(4) 0.5871(4) 0.0663 0.602(3) Uani D . P 1 2
N503 N 0.5874(5) -0.3768(4) 0.1011(3) 0.0593 0.602(3) Uani D . P 1 2
N504 N 0.1596(4) -0.0036(5) 0.0486(4) 0.0695 0.602(3) Uani D . P 1 2
N505 N 0.3405(6) 0.5164(4) 0.5096(3) 0.0642 0.602(3) Uani D . P 1 2
C1 C 0.8383(9) 0.4155(7) 0.7973(6) 0.067(2) 0.398(3) Uiso D . P 1 1
C2 C 0.7875(7) 0.3232(7) 0.7375(7) 0.067(2) 0.398(3) Uiso D . P 1 1
C3 C 0.8484(5) 0.2499(5) 0.7362(4) 0.0462(18) 0.398(3) Uiso D . P 1 1
C4 C 0.8254(5) 0.1671(5) 0.6664(4) 0.0479(18) 0.398(3) Uiso D . P 1 1
C5 C 0.8818(5) 0.0967(4) 0.6641(4) 0.0465(19) 0.398(3) Uiso D . P 1 1
C6 C 0.9648(6) 0.1105(5) 0.7350(5) 0.042(2) 0.398(3) Uiso D . P 1 1
C7 C 0.9910(4) 0.1870(4) 0.8031(3) 0.058(7) 0.398(3) Uiso D . P 1 1
C8 C 0.9323(6) 0.2622(4) 0.8041(4) 0.040(2) 0.398(3) Uiso D . P 1 1
C9 C 1.08371(19) 0.2112(2) 0.87949(16) 0.0461 1.0000 Uani D U . . .
C10 C 1.0821(3) 0.1284(3) 0.9196(3) 0.0819 1.0000 Uani D U . . .
C11 C 1.1774(4) 0.2270(4) 0.8505(3) 0.0929 1.0000 Uani D . . . .
C12 C 1.0860(4) 0.3040(3) 0.9470(3) 0.0820 1.0000 Uani D . . . .
C13 C 0.8473(6) 0.0122(6) 0.5891(5) 0.0519(19) 0.398(3) Uiso D . P 1 1
C14 C 0.9959(2) -0.0516(3) 0.5897(2) 0.0520 1.0000 Uani D . . . .
C15 C 0.8938(5) -0.0540(5) 0.5563(4) 0.051(2) 0.398(3) Uiso D . P 1 1
C16 C 0.8429(5) -0.1384(4) 0.4785(4) 0.0483(18) 0.398(3) Uiso D . P 1 1
C17 C 0.7504(5) -0.1413(5) 0.4268(5) 0.052(2) 0.398(3) Uiso D . P 1 1
C18 C 0.6997(5) -0.2215(5) 0.3554(5) 0.048(2) 0.398(3) Uiso D . P 1 1
C19 C 0.7437(6) -0.3019(5) 0.3367(5) 0.0391(19) 0.398(3) Uiso D . P 1 1
C20 C 0.8298(6) -0.3048(5) 0.3832(6) 0.053(4) 0.398(3) Uiso D . P 1 1
C21 C 0.8847(4) -0.2178(5) 0.4572(5) 0.042(2) 0.398(3) Uiso D . P 1 1
C22 C 0.8962(5) -0.3782(4) 0.3754(4) 0.073(3) 0.398(3) Uiso D . P 1 1
C23 C 0.9113(6) -0.4176(5) 0.4539(5) 0.0374(14) 0.398(3) Uiso D . P 1 1
C24 C 0.9975(7) -0.3292(8) 0.3699(7) 0.073(3) 0.398(3) Uiso D . P 1 1
C25 C 0.8481(8) -0.4637(7) 0.2955(6) 0.083(4) 0.398(3) Uiso D . P 1 1
C26 C 0.6048(7) -0.2141(6) 0.3058(6) 0.064(2) 0.398(3) Uiso D . P 1 1
C27 C 0.5868(2) -0.3308(2) 0.16802(19) 0.0464 1.0000 Uani D . . . .
C28 C 0.5539(6) -0.2599(7) 0.2236(3) 0.071(2) 0.398(3) Uiso D . P 1 1
C29 C 0.4573(4) -0.2418(5) 0.1812(4) 0.0448(18) 0.398(3) Uiso D . P 1 1
C30 C 0.4226(5) -0.1630(5) 0.2203(4) 0.0460(17) 0.398(3) Uiso D . P 1 1
C31 C 0.3322(4) -0.1435(4) 0.1804(4) 0.0412(17) 0.398(3) Uiso D . P 1 1
C32 C 0.2729(5) -0.2089(6) 0.1007(5) 0.039(2) 0.398(3) Uiso D . P 1 1
C33 C 0.3010(4) -0.2842(4) 0.0598(3) 0.021(3) 0.398(3) Uiso D . P 1 1
C34 C 0.3985(6) -0.3028(6) 0.1013(5) 0.045(3) 0.398(3) Uiso D . P 1 1
C35 C 0.2460(7) -0.3560(6) -0.0285(5) 0.065(4) 0.398(3) Uiso D . P 1 1
C36 C 0.2787(12) -0.4520(8) -0.0379(9) 0.065(4) 0.398(3) Uiso D . P 1 1
C37 C 0.2689(16) -0.3131(12) -0.0985(6) 0.093(6) 0.398(3) Uiso D . P 1 1
C38 C 0.1338(8) -0.3770(12) -0.0400(11) 0.093(6) 0.398(3) Uiso D . P 1 1
C39 C 0.3055(6) -0.0587(6) 0.2274(5) 0.0491(18) 0.398(3) Uiso D . P 1 1
C40 C 0.2086(2) -0.0169(2) 0.10748(19) 0.0493 1.0000 Uani D . . . .
C41 C 0.2477(6) -0.0028(4) 0.1971(4) 0.0601(19) 0.398(3) Uiso D . P 1 1
C42 C 0.2337(4) 0.0877(4) 0.2503(4) 0.0425(17) 0.398(3) Uiso D . P 1 1
C43 C 0.3003(5) 0.1367(5) 0.3302(5) 0.0475(18) 0.398(3) Uiso D . P 1 1
C44 C 0.2867(5) 0.2219(5) 0.3829(4) 0.0451(19) 0.398(3) Uiso D . P 1 1
C45 C 0.2020(5) 0.2569(5) 0.3548(4) 0.040(2) 0.398(3) Uiso D . P 1 1
C46 C 0.1356(6) 0.2138(7) 0.2810(6) 0.057(6) 0.398(3) Uiso D . P 1 1
C47 C 0.1540(5) 0.1267(5) 0.2233(4) 0.041(2) 0.398(3) Uiso D . P 1 1
C48 C 0.0460(4) 0.2510(4) 0.2423(4) 0.036(3) 0.398(3) Uiso D . P 1 1
C49 C -0.0308(7) 0.1681(7) 0.1723(6) 0.077(3) 0.398(3) Uiso D . P 1 1
C50 C 0.0797(9) 0.3317(7) 0.2040(7) 0.077(3) 0.398(3) Uiso D . P 1 1
C51 C -0.0033(7) 0.2914(7) 0.3109(6) 0.070(3) 0.398(3) Uiso D . P 1 1
C52 C 0.3648(6) 0.2690(6) 0.4619(5) 0.0502(19) 0.398(3) Uiso D . P 1 1
C53 C 0.3506(3) 0.4370(2) 0.49347(18) 0.0464 1.0000 Uani D . . . .
C54 C 0.3938(5) 0.3616(3) 0.5114(5) 0.050(2) 0.398(3) Uiso D . P 1 1
C55 C 0.4782(5) 0.3957(5) 0.5900(4) 0.0478(18) 0.398(3) Uiso D . P 1 1
C56 C 0.5502(6) 0.3424(5) 0.6031(4) 0.0505(19) 0.398(3) Uiso D . P 1 1
C57 C 0.6290(5) 0.3721(5) 0.6785(4) 0.049(2) 0.398(3) Uiso D . P 1 1
C58 C 0.6321(6) 0.4558(6) 0.7437(5) 0.050(2) 0.398(3) Uiso D . P 1 1
C59 C 0.5650(7) 0.5075(6) 0.7366(5) 0.084(9) 0.398(3) Uiso D . P 1 1
C60 C 0.4871(6) 0.4806(5) 0.6536(5) 0.045(2) 0.398(3) Uiso D . P 1 1
C61 C 0.5684(4) 0.6052(4) 0.7973(3) 0.0476(15) 0.398(3) Uiso D . P 1 1
C62 C 0.4644(6) 0.6108(6) 0.8055(6) 0.053(2) 0.398(3) Uiso D . P 1 1
C63 C 0.6083(6) 0.6879(6) 0.7644(6) 0.0477(15) 0.398(3) Uiso D . P 1 1
C64 C 0.6359(8) 0.6179(7) 0.8856(6) 0.100(5) 0.398(3) Uiso D . P 1 1
C65 C 0.6974(7) 0.3096(7) 0.6847(5) 0.060(2) 0.398(3) Uiso D . P 1 1
C501 C 0.8428(3) 0.4161(3) 0.7999(4) 0.0430 0.602(3) Uani D . P 1 2
C502 C 0.7623(4) 0.3466(3) 0.7343(3) 0.0405 0.602(3) Uani D . P 1 2
C503 C 0.8451(3) 0.2035(3) 0.7140(2) 0.0399 0.602(3) Uani D . P 1 2
C504 C 0.8408(3) 0.1222(3) 0.6481(2) 0.0421 0.602(3) Uani D . P 1 2
C505 C 0.9120(3) 0.0657(3) 0.6556(2) 0.0381 0.602(3) Uani D . P 1 2
C506 C 0.9911(3) 0.0970(3) 0.7297(3) 0.0365 0.602(3) Uani D . P 1 2
C507 C 0.9963(3) 0.1833(3) 0.7996(3) 0.0366 0.602(3) Uani D . P 1 2
C508 C 0.9237(4) 0.2300(4) 0.7898(3) 0.0410 0.602(3) Uani D . P 1 2
C513 C 0.8182(4) -0.0714(4) 0.5269(3) 0.0464 0.602(3) Uani D . P 1 2
C515 C 0.9033(2) -0.0238(3) 0.5868(3) 0.0371 0.602(3) Uani D . P 1 2
C516 C 0.7946(3) -0.1606(3) 0.4559(2) 0.0434 0.602(3) Uani D . P 1 2
C517 C 0.7097(3) -0.1733(3) 0.3894(3) 0.0455 0.602(3) Uani D . P 1 2
C518 C 0.6805(3) -0.2540(3) 0.3170(2) 0.0415 0.602(3) Uani D . P 1 2
C519 C 0.7384(4) -0.3246(3) 0.3135(3) 0.0412 0.602(3) Uani D . P 1 2
C520 C 0.8253(4) -0.3133(4) 0.3835(3) 0.0435 0.602(3) Uani D U P 1 2
C521 C 0.8492(3) -0.2334(4) 0.4511(2) 0.0404 0.602(3) Uani D . P 1 2
C522 C 0.8817(3) -0.3944(3) 0.3712(2) 0.0390 0.602(3) Uani D U P 1 2
C523 C 0.9447(6) -0.3954(6) 0.4569(4) 0.0755 0.602(3) Uani D U P 1 2
C524 C 0.9488(5) -0.3784(5) 0.3155(4) 0.0655 0.602(3) Uani D U P 1 2
C525 C 0.8078(5) -0.4946(4) 0.3288(5) 0.0904 0.602(3) Uani D . P 1 2
C526 C 0.5171(4) -0.2181(4) 0.2583(3) 0.0463 0.602(3) Uani D . P 1 2
C528 C 0.5879(3) -0.2673(3) 0.2476(3) 0.0416 0.602(3) Uani D . P 1 2
C529 C 0.4284(3) -0.2173(3) 0.1957(2) 0.0394 0.602(3) Uani D . P 1 2
C530 C 0.3865(4) -0.1363(3) 0.2164(2) 0.0425 0.602(3) Uani D . P 1 2
C531 C 0.3030(3) -0.1254(3) 0.1601(2) 0.0376 0.602(3) Uani D . P 1 2
C532 C 0.2612(3) -0.1984(4) 0.0822(3) 0.0382 0.602(3) Uani D . P 1 2
C533 C 0.3021(4) -0.2865(4) 0.0619(3) 0.0621 0.602(3) Uani D . P 1 2
C534 C 0.3816(4) -0.2915(3) 0.1176(3) 0.0356 0.602(3) Uani D . P 1 2
C535 C 0.2474(3) -0.3568(3) -0.0273(2) 0.0349 0.602(3) Uani D U P 1 2
C536 C 0.2961(5) -0.4439(4) -0.0460(4) 0.0477 0.602(3) Uani D U P 1 2
C537 C 0.2519(7) -0.3040(4) -0.0957(3) 0.0520 0.602(3) Uani D . P 1 2
C538 C 0.1379(4) -0.3958(5) -0.0324(4) 0.0494 0.602(3) Uani D U P 1 2
C539 C 0.2834(3) 0.0210(4) 0.2617(3) 0.0422 0.602(3) Uani D . P 1 2
C541 C 0.2620(3) -0.0382(3) 0.18162(18) 0.0380 0.602(3) Uani D . P 1 2
C542 C 0.2529(3) 0.1114(3) 0.2918(2) 0.0374 0.602(3) Uani D . P 1 2
C543 C 0.3167(3) 0.1784(3) 0.3672(3) 0.0411 0.602(3) Uani D . P 1 2
C544 C 0.2971(3) 0.2690(3) 0.4016(2) 0.0370 0.602(3) Uani D . P 1 2
C545 C 0.2109(3) 0.2908(3) 0.3583(3) 0.0351 0.602(3) Uani D . P 1 2
C546 C 0.1421(4) 0.2197(4) 0.2810(3) 0.0340 0.602(3) Uani D . P 1 2
C547 C 0.1650(3) 0.1340(3) 0.2524(3) 0.0381 0.602(3) Uani D . P 1 2
C548 C 0.0473(3) 0.2453(3) 0.2354(2) 0.0478 0.602(3) Uani D . P 1 2
C549 C 0.0390(5) 0.3452(5) 0.2850(4) 0.0797 0.602(3) Uani D U P 1 2
C550 C -0.0447(5) 0.1695(5) 0.2288(5) 0.0788 0.602(3) Uani D . P 1 2
C551 C 0.0506(5) 0.2480(6) 0.1464(4) 0.0735 0.602(3) Uani D U P 1 2
C552 C 0.4385(4) 0.3160(4) 0.5320(3) 0.0508 0.602(3) Uani D . P 1 2
C554 C 0.3662(3) 0.3397(3) 0.4810(2) 0.0394 0.602(3) Uani D . P 1 2
C555 C 0.5132(3) 0.3748(3) 0.6114(3) 0.0436 0.602(3) Uani D . P 1 2
C556 C 0.5982(4) 0.3388(3) 0.6345(3) 0.0447 0.602(3) Uani D . P 1 2
C557 C 0.6740(3) 0.3871(3) 0.7098(2) 0.0419 0.602(3) Uani D . P 1 2
C558 C 0.6633(3) 0.4745(3) 0.7618(3) 0.0430 0.602(3) Uani D . P 1 2
C559 C 0.5742(4) 0.5118(3) 0.7386(3) 0.0364 0.602(3) Uani D . P 1 2
C560 C 0.5031(3) 0.4598(4) 0.6671(3) 0.0425 0.602(3) Uani D . P 1 2
C561 C 0.5715(3) 0.6067(3) 0.8040(2) 0.0549 0.602(3) Uani D U P 1 2
C562 C 0.4715(6) 0.6333(5) 0.7781(5) 0.0802 0.602(3) Uani D U P 1 2
C563 C 0.6540(6) 0.6906(4) 0.8077(5) 0.0714 0.602(3) Uani D U P 1 2
C564 C 0.5855(6) 0.5926(5) 0.8936(4) 0.0775 0.602(3) Uani D U P 1 2
C565 C 0.7652(4) 0.2542(4) 0.6987(3) 0.0466 0.602(3) Uani D . P 1 2
H41 H 0.7703 0.1585 0.6190 0.0568 0.398(3) Uiso R . P 1 1
H61 H 1.0030 0.0625 0.7332 0.0489 0.398(3) Uiso R . P 1 1
H81 H 0.9517 0.3196 0.8510 0.0469 0.398(3) Uiso R . P 1 1
H101 H 1.1397 0.1442 0.9664 0.0982 1.0000 Uiso R . . . .
H102 H 1.0817 0.0705 0.8785 0.0982 1.0000 Uiso R . . . .
H103 H 1.0240 0.1186 0.9391 0.0982 1.0000 Uiso R . . . .
H111 H 1.2341 0.2418 0.8980 0.1117 1.0000 Uiso R . . . .
H112 H 1.1773 0.1694 0.8092 0.1117 1.0000 Uiso R . . . .
H113 H 1.1797 0.2797 0.8260 0.1117 1.0000 Uiso R . . . .
H121 H 1.1435 0.3181 0.9936 0.0980 1.0000 Uiso R . . . .
H122 H 1.0279 0.2947 0.9666 0.0980 1.0000 Uiso R . . . .
H123 H 1.0881 0.3569 0.9227 0.0980 1.0000 Uiso R . . . .
H131 H 0.7799 0.0025 0.5578 0.0616 0.398(3) Uiso R . P 1 1
H171 H 0.7207 -0.0876 0.4400 0.0622 0.398(3) Uiso R . P 1 1
H191 H 0.7092 -0.3560 0.2884 0.0463 0.398(3) Uiso R . P 1 1
H211 H 0.9491 -0.2166 0.4900 0.0501 0.398(3) Uiso R . P 1 1
H231 H 0.9523 -0.4629 0.4483 0.0444 0.398(3) Uiso R . P 1 1
H232 H 0.9423 -0.3650 0.5042 0.0444 0.398(3) Uiso R . P 1 1
H233 H 0.8484 -0.4493 0.4574 0.0444 0.398(3) Uiso R . P 1 1
H241 H 1.0377 -0.3753 0.3651 0.0859 0.398(3) Uiso R . P 1 1
H242 H 1.0288 -0.2763 0.4199 0.0859 0.398(3) Uiso R . P 1 1
H243 H 0.9894 -0.3055 0.3212 0.0859 0.398(3) Uiso R . P 1 1
H251 H 0.8897 -0.5085 0.2915 0.0986 0.398(3) Uiso R . P 1 1
H252 H 0.7850 -0.4955 0.2986 0.0986 0.398(3) Uiso R . P 1 1
H253 H 0.8396 -0.4403 0.2467 0.0986 0.398(3) Uiso R . P 1 1
H261 H 0.5742 -0.1691 0.3357 0.0754 0.398(3) Uiso R . P 1 1
H301 H 0.4608 -0.1213 0.2749 0.0545 0.398(3) Uiso R . P 1 1
H321 H 0.2104 -0.1977 0.0758 0.0468 0.398(3) Uiso R . P 1 1
H341 H 0.4206 -0.3565 0.0730 0.0536 0.398(3) Uiso R . P 1 1
H361 H 0.2439 -0.4960 -0.0924 0.0711 0.398(3) Uiso R . P 1 1
H362 H 0.3483 -0.4401 -0.0321 0.0711 0.398(3) Uiso R . P 1 1
H363 H 0.2640 -0.4796 0.0053 0.0711 0.398(3) Uiso R . P 1 1
H371 H 0.2343 -0.3583 -0.1525 0.1054 0.398(3) Uiso R . P 1 1
H372 H 0.3386 -0.3007 -0.0929 0.1054 0.398(3) Uiso R . P 1 1
H373 H 0.2479 -0.2537 -0.0942 0.1054 0.398(3) Uiso R . P 1 1
H381 H 0.1004 -0.4217 -0.0946 0.1054 0.398(3) Uiso R . P 1 1
H382 H 0.1187 -0.4044 0.0032 0.1054 0.398(3) Uiso R . P 1 1
H383 H 0.1124 -0.3178 -0.0355 0.1054 0.398(3) Uiso R . P 1 1
H391 H 0.3326 -0.0398 0.2876 0.0581 0.398(3) Uiso R . P 1 1
H431 H 0.3561 0.1116 0.3497 0.0565 0.398(3) Uiso R . P 1 1
H451 H 0.1928 0.3141 0.3907 0.0475 0.398(3) Uiso R . P 1 1
H471 H 0.1106 0.0980 0.1674 0.0493 0.398(3) Uiso R . P 1 1
H491 H -0.0857 0.1920 0.1489 0.0924 0.398(3) Uiso R . P 1 1
H492 H -0.0531 0.1179 0.1960 0.0924 0.398(3) Uiso R . P 1 1
H493 H -0.0014 0.1427 0.1285 0.0924 0.398(3) Uiso R . P 1 1
H501 H 0.0237 0.3541 0.1804 0.0920 0.398(3) Uiso R . P 1 1
H502 H 0.1270 0.3843 0.2471 0.0920 0.398(3) Uiso R . P 1 1
H503 H 0.1094 0.3067 0.1604 0.0920 0.398(3) Uiso R . P 1 1
H511 H -0.0585 0.3141 0.2863 0.0827 0.398(3) Uiso R . P 1 1
H512 H 0.0437 0.3439 0.3543 0.0827 0.398(3) Uiso R . P 1 1
H513 H -0.0256 0.2415 0.3350 0.0827 0.398(3) Uiso R . P 1 1
H521 H 0.4018 0.2265 0.4822 0.0594 0.398(3) Uiso R . P 1 1
H561 H 0.5460 0.2845 0.5602 0.0598 0.398(3) Uiso R . P 1 1
H581 H 0.6849 0.4752 0.7948 0.0592 0.398(3) Uiso R . P 1 1
H601 H 0.4431 0.5219 0.6441 0.0536 0.398(3) Uiso R . P 1 1
H621 H 0.4675 0.6720 0.8435 0.0635 0.398(3) Uiso R . P 1 1
H622 H 0.4394 0.5597 0.8273 0.0635 0.398(3) Uiso R . P 1 1
H623 H 0.4215 0.6038 0.7512 0.0635 0.398(3) Uiso R . P 1 1
H631 H 0.6100 0.7484 0.8028 0.0570 0.398(3) Uiso R . P 1 1
H632 H 0.6736 0.6860 0.7596 0.0570 0.398(3) Uiso R . P 1 1
H633 H 0.5657 0.6812 0.7099 0.0570 0.398(3) Uiso R . P 1 1
H641 H 0.6374 0.6791 0.9229 0.1211 0.398(3) Uiso R . P 1 1
H642 H 0.7013 0.6159 0.8811 0.1211 0.398(3) Uiso R . P 1 1
H643 H 0.6115 0.5669 0.9077 0.1211 0.398(3) Uiso R . P 1 1
H651 H 0.6742 0.2472 0.6436 0.0709 0.398(3) Uiso R . P 1 1
H5041 H 0.7885 0.1044 0.5968 0.0510 0.602(3) Uiso R . P 1 2
H5061 H 1.0422 0.0622 0.7352 0.0440 0.602(3) Uiso R . P 1 2
H5081 H 0.9245 0.2836 0.8357 0.0494 0.602(3) Uiso R . P 1 2
H5131 H 0.7636 -0.0422 0.5310 0.0560 0.602(3) Uiso R . P 1 2
H5171 H 0.6710 -0.1259 0.3936 0.0547 0.602(3) Uiso R . P 1 2
H5191 H 0.7204 -0.3800 0.2648 0.0493 0.602(3) Uiso R . P 1 2
H5211 H 0.9054 -0.2256 0.4973 0.0485 0.602(3) Uiso R . P 1 2
H5231 H 0.9794 -0.4459 0.4484 0.0901 0.602(3) Uiso R . P 1 2
H5232 H 0.9914 -0.3343 0.4835 0.0901 0.602(3) Uiso R . P 1 2
H5233 H 0.9026 -0.4068 0.4924 0.0901 0.602(3) Uiso R . P 1 2
H5241 H 0.9834 -0.4291 0.3083 0.0783 0.602(3) Uiso R . P 1 2
H5242 H 0.9954 -0.3172 0.3416 0.0783 0.602(3) Uiso R . P 1 2
H5243 H 0.9102 -0.3786 0.2613 0.0783 0.602(3) Uiso R . P 1 2
H5251 H 0.8437 -0.5442 0.3215 0.1074 0.602(3) Uiso R . P 1 2
H5252 H 0.7652 -0.5063 0.3638 0.1074 0.602(3) Uiso R . P 1 2
H5253 H 0.7688 -0.4952 0.2747 0.1074 0.602(3) Uiso R . P 1 2
H5261 H 0.5264 -0.1784 0.3147 0.0558 0.602(3) Uiso R . P 1 2
H5301 H 0.4157 -0.0879 0.2697 0.0512 0.602(3) Uiso R . P 1 2
H5321 H 0.2059 -0.1917 0.0420 0.0460 0.602(3) Uiso R . P 1 2
H5341 H 0.4086 -0.3471 0.1049 0.0430 0.602(3) Uiso R . P 1 2
H5361 H 0.2617 -0.4866 -0.1011 0.0565 0.602(3) Uiso R . P 1 2
H5362 H 0.2930 -0.4782 -0.0045 0.0565 0.602(3) Uiso R . P 1 2
H5363 H 0.3638 -0.4204 -0.0440 0.0565 0.602(3) Uiso R . P 1 2
H5371 H 0.2180 -0.3480 -0.1504 0.0634 0.602(3) Uiso R . P 1 2
H5372 H 0.3195 -0.2800 -0.0938 0.0634 0.602(3) Uiso R . P 1 2
H5373 H 0.2208 -0.2510 -0.0852 0.0634 0.602(3) Uiso R . P 1 2
H5381 H 0.1049 -0.4390 -0.0877 0.0604 0.602(3) Uiso R . P 1 2
H5382 H 0.1343 -0.4299 0.0091 0.0604 0.602(3) Uiso R . P 1 2
H5383 H 0.1065 -0.3430 -0.0218 0.0604 0.602(3) Uiso R . P 1 2
H5391 H 0.3238 0.0012 0.3046 0.0508 0.602(3) Uiso R . P 1 2
H5431 H 0.3745 0.1621 0.3957 0.0497 0.602(3) Uiso R . P 1 2
H5451 H 0.1969 0.3524 0.3792 0.0423 0.602(3) Uiso R . P 1 2
H5471 H 0.1199 0.0867 0.2035 0.0459 0.602(3) Uiso R . P 1 2
H5491 H -0.0196 0.3601 0.2564 0.0959 0.602(3) Uiso R . P 1 2
H5492 H 0.0359 0.3441 0.3409 0.0959 0.602(3) Uiso R . P 1 2
H5493 H 0.0957 0.3934 0.2887 0.0959 0.602(3) Uiso R . P 1 2
H5501 H -0.1025 0.1861 0.2008 0.0955 0.602(3) Uiso R . P 1 2
H5502 H -0.0481 0.1679 0.2845 0.0955 0.602(3) Uiso R . P 1 2
H5503 H -0.0411 0.1072 0.1972 0.0955 0.602(3) Uiso R . P 1 2
H5511 H -0.0082 0.2639 0.1191 0.0886 0.602(3) Uiso R . P 1 2
H5512 H 0.1073 0.2959 0.1497 0.0886 0.602(3) Uiso R . P 1 2
H5513 H 0.0545 0.1858 0.1145 0.0886 0.602(3) Uiso R . P 1 2
H5521 H 0.4423 0.2499 0.5139 0.0613 0.602(3) Uiso R . P 1 2
H5561 H 0.6044 0.2802 0.5981 0.0539 0.602(3) Uiso R . P 1 2
H5581 H 0.7143 0.5097 0.8125 0.0517 0.602(3) Uiso R . P 1 2
H5601 H 0.4435 0.4813 0.6533 0.0512 0.602(3) Uiso R . P 1 2
H5621 H 0.4707 0.6913 0.8184 0.0954 0.602(3) Uiso R . P 1 2
H5622 H 0.4196 0.5814 0.7768 0.0954 0.602(3) Uiso R . P 1 2
H5623 H 0.4618 0.6431 0.7231 0.0954 0.602(3) Uiso R . P 1 2
H5631 H 0.6515 0.7481 0.8478 0.0856 0.602(3) Uiso R . P 1 2
H5632 H 0.7170 0.6759 0.8244 0.0856 0.602(3) Uiso R . P 1 2
H5633 H 0.6449 0.7007 0.7528 0.0856 0.602(3) Uiso R . P 1 2
H5641 H 0.5836 0.6510 0.9329 0.0927 0.602(3) Uiso R . P 1 2
H5642 H 0.6483 0.5776 0.9106 0.0927 0.602(3) Uiso R . P 1 2
H5643 H 0.5340 0.5406 0.8928 0.0927 0.602(3) Uiso R . P 1 2
H5651 H 0.7059 0.2158 0.6568 0.0560 0.602(3) Uiso R . P 1 2

loop_
_atom_site_aniso_label
_atom_site_aniso_U_11
_atom_site_aniso_U_22
_atom_site_aniso_U_33
_atom_site_aniso_U_23
_atom_site_aniso_U_13
_atom_site_aniso_U_12
Cl1 0.0569(5) 0.0568(5) 0.0737(9) 0.0155(6) -0.0141(6) 0.0204(6)
O1 0.070(5) 0.069(4) 0.076(5) 0.023(4) -0.011(4) 0.019(4)
O2 0.067(5) 0.065(4) 0.088(5) 0.005(4) -0.011(5) 0.016(4)
O3 0.066(4) 0.065(4) 0.095(4) 0.013(4) -0.007(4) 0.031(4)
O4 0.074(4) 0.077(4) 0.087(4) 0.022(4) -0.017(4) 0.014(4)
O11 0.080(5) 0.091(5) 0.102(6) 0.013(5) 0.005(5) 0.034(5)
O21 0.080(6) 0.075(6) 0.111(6) 0.009(5) 0.022(6) 0.031(5)
O31 0.076(5) 0.092(6) 0.102(6) 0.011(5) -0.028(5) 0.010(5)
O41 0.095(7) 0.101(6) 0.117(7) 0.026(6) -0.018(6) 0.028(6)
N501 0.047(3) 0.089(4) 0.089(4) 0.003(4) -0.011(4) 0.014(3)
N502 0.038(2) 0.078(4) 0.080(4) 0.010(4) 0.017(3) 0.020(3)
N503 0.057(3) 0.065(3) 0.042(3) -0.007(2) -0.004(2) 0.031(3)
N504 0.063(2) 0.100(5) 0.063(2) 0.038(3) 0.011(3) 0.052(4)
N505 0.082(4) 0.044(3) 0.055(3) 0.005(2) 0.001(3) 0.020(3)
C9 0.0343(13) 0.0561(17) 0.0377(13) 0.0148(12) -0.0090(11) 0.0063(12)
C10 0.0766(15) 0.073(2) 0.0766(15) 0.033(2) -0.018(2) -0.001(2)
C11 0.100(3) 0.100(3) 0.083(4) 0.037(3) 0.018(3) 0.031(4)
C12 0.0766(15) 0.077(3) 0.065(3) 0.005(2) -0.021(2) 0.021(2)
C14 0.0432(17) 0.066(2) 0.0442(16) 0.0134(15) 0.0059(13) 0.0165(15)
C27 0.0342(13) 0.0521(16) 0.0448(16) 0.0042(13) -0.0027(12) 0.0198(12)
C40 0.0577(19) 0.0516(17) 0.0387(15) 0.0113(13) 0.0032(14) 0.0280(15)
C53 0.0478(16) 0.0451(16) 0.0404(14) 0.0066(12) 0.0057(13) 0.0116(13)
C501 0.0202(18) 0.032(2) 0.058(3) 0.007(2) -0.0147(19) -0.0019(15)
C502 0.037(2) 0.042(2) 0.0272(19) -0.0004(18) -0.0037(18) -0.001(2)
C503 0.031(2) 0.046(3) 0.034(2) 0.0024(19) -0.0010(17) 0.0134(18)
C504 0.0374(14) 0.043(2) 0.0374(14) 0.0058(19) -0.0072(18) 0.0170(19)
C505 0.029(2) 0.046(2) 0.036(2) 0.0110(18) -0.0001(17) 0.0124(19)
C506 0.024(2) 0.051(3) 0.035(2) 0.0140(19) 0.0021(18) 0.015(2)
C507 0.017(2) 0.055(4) 0.028(3) 0.018(2) -0.0108(14) -0.0037(16)
C508 0.034(2) 0.040(3) 0.038(2) 0.004(2) -0.0034(19) 0.008(2)
C513 0.038(2) 0.049(3) 0.039(2) 0.002(2) -0.013(2) 0.020(2)
C515 0.033(2) 0.047(3) 0.031(2) 0.015(2) -0.0008(17) 0.0183(19)
C516 0.036(2) 0.047(3) 0.037(2) 0.0065(19) -0.009(2) 0.016(2)
C517 0.036(2) 0.046(3) 0.039(2) -0.003(2) -0.010(2) 0.019(2)
C518 0.046(3) 0.044(2) 0.033(2) 0.004(2) 0.0027(19) 0.025(2)
C519 0.040(2) 0.049(3) 0.035(3) 0.005(2) 0.003(2) 0.031(2)
C520 0.053(4) 0.061(4) 0.032(2) 0.025(2) 0.0105(19) 0.041(3)
C521 0.032(3) 0.057(3) 0.032(2) 0.012(2) 0.0055(19) 0.015(2)
C522 0.041(2) 0.063(3) 0.0319(18) 0.0255(17) 0.0120(16) 0.043(2)
C523 0.077(3) 0.085(4) 0.077(3) 0.036(3) 0.027(3) 0.027(3)
C524 0.067(3) 0.082(3) 0.069(3) 0.033(3) 0.033(2) 0.040(3)
C525 0.071(5) 0.066(5) 0.128(9) -0.003(5) 0.032(6) 0.034(4)
C526 0.044(3) 0.049(3) 0.037(2) -0.0036(19) -0.003(2) 0.028(2)
C528 0.052(3) 0.035(2) 0.032(2) -0.0020(17) 0.007(2) 0.019(2)
C529 0.038(2) 0.047(3) 0.0275(19) 0.0007(17) -0.0004(18) 0.021(2)
C530 0.035(2) 0.048(3) 0.034(2) -0.0033(18) -0.0087(18) 0.027(2)
C531 0.036(2) 0.043(2) 0.030(2) 0.0102(18) -0.0041(17) 0.0180(18)
C532 0.040(2) 0.042(3) 0.032(2) 0.010(2) 0.0057(19) 0.013(2)
C533 0.056(5) 0.070(7) 0.046(4) 0.009(3) -0.006(3) 0.015(3)
C534 0.030(2) 0.044(3) 0.029(2) 0.0067(18) -0.002(2) 0.0138(19)
C535 0.028(2) 0.033(2) 0.029(2) -0.0024(14) -0.0105(15) 0.0111(15)
C536 0.039(3) 0.040(2) 0.052(3) 0.001(2) 0.000(2) 0.014(2)
C537 0.078(5) 0.048(3) 0.021(2) 0.0039(18) -0.004(2) 0.023(3)
C538 0.030(2) 0.045(2) 0.053(3) -0.001(2) -0.0109(18) 0.0066(17)
C539 0.038(2) 0.052(3) 0.0280(19) 0.0009(18) -0.0073(17) 0.023(2)
C541 0.0282(19) 0.058(3) 0.0255(18) 0.0116(19) -0.0045(15) 0.0191(19)
C542 0.036(2) 0.039(2) 0.033(2) 0.0068(18) -0.0023(19) 0.0185(18)
C543 0.041(2) 0.044(2) 0.033(2) 0.0026(19) -0.0047(18) 0.024(2)
C544 0.035(2) 0.041(3) 0.034(2) 0.0079(19) 0.0021(17) 0.0198(18)
C545 0.038(2) 0.034(3) 0.035(2) 0.0134(18) 0.0030(17) 0.0175(19)
C546 0.031(3) 0.054(4) 0.029(3) 0.025(2) 0.0053(16) 0.029(2)
C547 0.041(3) 0.045(3) 0.033(3) 0.013(2) 0.006(2) 0.024(2)
C548 0.047(4) 0.065(5) 0.036(3) 0.016(2) -0.001(2) 0.041(3)
C549 0.064(3) 0.103(5) 0.078(4) 0.040(3) 0.001(3) 0.040(3)
C550 0.083(4) 0.081(5) 0.083(4) 0.035(4) 0.015(5) 0.042(4)
C551 0.068(3) 0.107(5) 0.060(3) 0.040(3) 0.006(3) 0.049(3)
C552 0.046(3) 0.056(3) 0.043(3) 0.001(2) -0.002(2) 0.028(2)
C554 0.038(2) 0.041(2) 0.039(3) 0.006(2) 0.008(2) 0.018(2)
C555 0.041(2) 0.047(3) 0.037(2) 0.004(2) 0.000(2) 0.022(2)
C556 0.040(2) 0.049(3) 0.035(2) 0.003(2) -0.007(2) 0.020(2)
C557 0.034(2) 0.047(3) 0.038(2) 0.0084(19) -0.002(2) 0.0135(19)
C558 0.037(3) 0.040(2) 0.043(3) 0.005(2) 0.000(2) 0.009(2)
C559 0.037(3) 0.033(2) 0.032(3) -0.0011(15) 0.0083(18) 0.0057(16)
C560 0.040(3) 0.044(3) 0.036(2) 0.004(2) -0.001(2) 0.016(2)
C561 0.064(3) 0.046(2) 0.055(3) 0.007(2) 0.015(2) 0.024(2)
C562 0.084(4) 0.076(3) 0.065(3) -0.001(3) 0.004(3) 0.031(3)
C563 0.079(4) 0.052(3) 0.078(4) 0.008(3) 0.027(3) 0.009(3)
C564 0.096(5) 0.073(4) 0.057(3) 0.004(3) 0.013(3) 0.034(4)
C565 0.034(2) 0.051(3) 0.039(2) -0.004(2) -0.0061(19) 0.014(2)

loop_
_atom_type_symbol
_atom_type_scat_dispersion_real
_atom_type_scat_dispersion_imag
_atom_type_scat_Cromer_Mann_a1
_atom_type_scat_Cromer_Mann_b1
_atom_type_scat_Cromer_Mann_a2
_atom_type_scat_Cromer_Mann_b2
_atom_type_scat_Cromer_Mann_a3
_atom_type_scat_Cromer_Mann_b3
_atom_type_scat_Cromer_Mann_a4
_atom_type_scat_Cromer_Mann_b4
_atom_type_scat_Cromer_Mann_c
_atom_type_scat_source
C 0.0033 0.0016 2.3100 20.8439 1.0200 10.2075 1.5886 0.5687 0.8650 51.6512 0.2156 'International Tables Vol C 4.2.6.8 and 6.1.1.4'
H 0.0000 0.0000 0.4930 10.5109 0.3229 26.1257 0.1402 3.1424 0.0408 57.7998 0.0030 'International Tables Vol C 4.2.6.8 and 6.1.1.4'
N 0.0061 0.0033 12.2126 0.0057 3.1322 9.8933 2.0125 28.9975 1.1663 0.5826 -11.5290 'International Tables Vol C 4.2.6.8 and 6.1.1.4'
O 0.0106 0.0060 3.0485 13.2771 2.2868 5.7011 1.5463 0.3239 0.8670 32.9089 0.2508 'International Tables Vol C 4.2.6.8 and 6.1.1.4'
Cl 0.1484 0.1585 11.4604 0.0104 7.1964 1.1662 6.2556 18.5194 1.6455 47.7784 -9.5574 'International Tables Vol C 4.2.6.8 and 6.1.1.4'

loop_
_geom_angle_atom_site_label_1
_geom_angle_site_symmetry_1
_geom_angle_atom_site_label_2
_geom_angle_atom_site_label_3
_geom_angle_site_symmetry_3
_geom_angle
_geom_angle_publ_flag
O2 2_656 Cl1 O1 2_656 106.007(10) yes
O2 2_656 Cl1 O3 2_656 106.006(10) yes
O1 2_656 Cl1 O3 2_656 116.647(10) yes
O2 2_656 Cl1 O4 2_656 116.648(11) yes
O1 2_656 Cl1 O4 2_656 106.007(10) yes
O3 2_656 Cl1 O4 2_656 106.007(11) yes
O2 2_656 Cl1 O1 . 73.993(10) yes
O1 2_656 Cl1 O1 . 179.992 yes
O3 2_656 Cl1 O1 . 63.353(11) yes
O4 2_656 Cl1 O1 . 73.993(13) yes
O2 2_656 Cl1 O2 . 179.992 yes
O1 2_656 Cl1 O2 . 73.993(12) yes
O3 2_656 Cl1 O2 . 73.994(12) yes
O4 2_656 Cl1 O2 . 63.352(10) yes
O1 . Cl1 O2 . 106.007(12) yes
O2 2_656 Cl1 O3 . 73.994(10) yes
O1 2_656 Cl1 O3 . 63.353(10) yes
O3 2_656 Cl1 O3 . 179.992 yes
O4 2_656 Cl1 O3 . 73.993(11) yes
O1 . Cl1 O3 . 116.647(10) yes
O2 2_656 Cl1 O4 . 63.352(11) yes
O1 2_656 Cl1 O4 . 73.993(10) yes
O3 2_656 Cl1 O4 . 73.993(11) yes
O4 2_656 Cl1 O4 . 179.992 yes
O1 . Cl1 O4 . 106.007(10) yes
O2 . Cl1 O3 . 106.006(10) yes
O2 . Cl1 O4 . 116.648(11) yes
O3 . Cl1 O4 . 106.007(11) yes
O11 2_656 Cl1 O31 2_656 116.648(12) yes
O11 2_656 Cl1 O41 2_656 106.006(11) yes
O31 2_656 Cl1 O41 2_656 106.007(10) yes
O11 2_656 Cl1 O21 2_656 106.006(10) yes
O31 2_656 Cl1 O21 2_656 106.006(12) yes
O41 2_656 Cl1 O21 2_656 116.648(12) yes
O11 2_656 Cl1 O11 . 179.992 yes
O31 2_656 Cl1 O11 . 63.352(10) yes
O41 2_656 Cl1 O11 . 73.994(11) yes
O21 2_656 Cl1 O11 . 73.994(11) yes
O11 2_656 Cl1 O21 . 73.994(10) yes
O31 2_656 Cl1 O21 . 73.994(12) yes
O41 2_656 Cl1 O21 . 63.352(12) yes
O21 2_656 Cl1 O21 . 179.992 yes
O11 . Cl1 O21 . 106.006(10) yes
O11 2_656 Cl1 O31 . 63.352(12) yes
O31 2_656 Cl1 O31 . 179.992 yes
O41 2_656 Cl1 O31 . 73.993(11) yes
O21 2_656 Cl1 O31 . 73.994(9) yes
O11 . Cl1 O31 . 116.648(12) yes
O11 2_656 Cl1 O41 . 73.994(11) yes
O31 2_656 Cl1 O41 . 73.993(10) yes
O41 2_656 Cl1 O41 . 179.992 yes
O21 2_656 Cl1 O41 . 63.352(10) yes
O11 . Cl1 O41 . 106.006(11) yes
O21 . Cl1 O31 . 106.006(9) yes
O21 . Cl1 O41 . 116.648(10) yes
O31 . Cl1 O41 . 106.007(10) yes
O3 2_656 O1 O4 2_656 90.000(13) yes
O3 2_656 O1 O2 2_656 90.000(15) yes
O4 2_656 O1 O2 2_656 90.000(15) yes
O3 2_656 O1 Cl1 . 58.324(11) yes
O4 2_656 O1 Cl1 . 53.003(9) yes
O2 2_656 O1 Cl1 . 53.003(11) yes
O4 2_656 O2 O1 2_656 90.000(15) yes
O4 2_656 O2 O3 2_656 90.000(13) yes
O1 2_656 O2 O3 2_656 90.000(15) yes
O4 2_656 O2 Cl1 . 58.324(12) yes
O1 2_656 O2 Cl1 . 53.003(10) yes
O3 2_656 O2 Cl1 . 53.003(9) yes
O1 2_656 O3 O4 2_656 90.000(13) yes
O1 2_656 O3 O2 2_656 90.000(16) yes
O4 2_656 O3 O2 2_656 90.000(13) yes
O1 2_656 O3 Cl1 . 58.324(11) yes
O4 2_656 O3 Cl1 . 53.003(9) yes
O2 2_656 O3 Cl1 . 53.003(10) yes
O2 2_656 O4 O1 2_656 90.001(13) yes
O2 2_656 O4 O3 2_656 90.001(13) yes
O1 2_656 O4 O3 2_656 90.000(15) yes
O2 2_656 O4 Cl1 . 58.325(12) yes
O1 2_656 O4 Cl1 . 53.004(10) yes
O3 2_656 O4 Cl1 . 53.004(9) yes
O31 2_656 O11 O21 2_656 89.999(13) yes
O31 2_656 O11 O41 2_656 90.000(14) yes
O21 2_656 O11 O41 2_656 89.999(15) yes
O31 2_656 O11 Cl1 . 58.324(11) yes
O21 2_656 O11 Cl1 . 53.002(10) yes
O41 2_656 O11 Cl1 . 53.003(9) yes
O41 2_656 O21 O31 2_656 90.000(15) yes
O41 2_656 O21 O11 2_656 90.001(13) yes
O31 2_656 O21 O11 2_656 90.001(12) yes
O41 2_656 O21 Cl1 . 58.324(11) yes
O31 2_656 O21 Cl1 . 53.003(10) yes
O11 2_656 O21 Cl1 . 53.004(10) yes
O11 2_656 O31 O41 2_656 90.001(13) yes
O11 2_656 O31 O21 2_656 90.000(14) yes
O41 2_656 O31 O21 2_656 90.000(15) yes
O11 2_656 O31 Cl1 . 58.325(11) yes
O41 2_656 O31 Cl1 . 53.003(10) yes
O21 2_656 O31 Cl1 . 53.003(11) yes
O21 2_656 O41 O31 2_656 90.000(13) yes
O21 2_656 O41 O11 2_656 90.000(14) yes
O31 2_656 O41 O11 2_656 90.001(15) yes
O21 2_656 O41 Cl1 . 58.324(11) yes
O31 2_656 O41 Cl1 . 53.003(10) yes
O11 2_656 O41 Cl1 . 53.004(9) yes
N1 . C1 C2 . 175.12(10) yes
C1 . C2 C3 . 112.91(10) yes
C1 . C2 C65 . 121.7(7) yes
C3 . C2 C65 . 125.2(6) yes
C2 . C3 C4 . 120.82(8) yes
C2 . C3 C8 . 121.31(8) yes
C4 . C3 C8 . 117.85(8) yes
C3 . C4 C5 . 121.70(9) yes
C3 . C4 H41 . 119.2 no
C5 . C4 H41 . 119.1 no
C4 . C5 C6 . 118.87(8) yes
C4 . C5 C13 . 116.02(8) yes
C6 . C5 C13 . 125.07(8) yes
C5 . C6 C7 . 122.76(9) yes
C5 . C6 H61 . 118.6 no
C7 . C6 H61 . 118.6 no
C6 . C7 C8 . 117.96(9) yes
C6 . C7 C9 . 126.1(2) yes
C8 . C7 C9 . 115.7(2) yes
C7 . C8 C3 . 120.79(9) yes
C7 . C8 H81 . 119.6 no
C3 . C8 H81 . 119.6 no
C7 . C9 C10 . 110.28(6) yes
C7 . C9 C11 . 110.26(6) yes
C10 . C9 C11 . 108.72(6) yes
C7 . C9 C12 . 110.27(6) yes
C10 . C9 C12 . 108.67(6) yes
C11 . C9 C12 . 108.60(6) yes
C10 . C9 C11 . 108.72(6) yes
C10 . C9 C12 . 108.67(6) yes
C11 . C9 C12 . 108.60(6) yes
C10 . C9 C507 . 109.9(3) yes
C11 . C9 C507 . 106.6(4) yes
C12 . C9 C507 . 114.2(3) yes
C9 . C10 H101 . 109.4 no
C9 . C10 H102 . 109.5 no
H101 . C10 H102 . 109.5 no
C9 . C10 H103 . 109.5 no
H101 . C10 H103 . 109.5 no
H102 . C10 H103 . 109.5 no
C9 . C11 H111 . 109.6 no
C9 . C11 H112 . 109.3 no
H111 . C11 H112 . 109.5 no
C9 . C11 H113 . 109.5 no
H111 . C11 H113 . 109.5 no
H112 . C11 H113 . 109.5 no
C9 . C12 H121 . 109.4 no
C9 . C12 H122 . 109.6 no
H121 . C12 H122 . 109.5 no
C9 . C12 H123 . 109.4 no
H121 . C12 H123 . 109.5 no
H122 . C12 H123 . 109.5 no
C5 . C13 C15 . 131.2(6) yes
C5 . C13 H131 . 114.4 no
C15 . C13 H131 . 114.4 no
N2 . C14 C15 . 175.13(10) yes
N502 . C14 C515 . 175.21(10) yes
C14 . C15 C13 . 124.4(5) yes
C14 . C15 C16 . 112.93(10) yes
C13 . C15 C16 . 122.7(5) yes
C15 . C16 C17 . 120.82(8) yes
C15 . C16 C21 . 121.33(8) yes
C17 . C16 C21 . 117.81(8) yes
C16 . C17 C18 . 121.69(9) yes
C16 . C17 H171 . 119.2 no
C18 . C17 H171 . 119.2 no
C17 . C18 C19 . 118.90(8) yes
C17 . C18 C26 . 116.03(8) yes
C19 . C18 C26 . 125.07(8) yes
C18 . C19 C20 . 122.74(9) yes
C18 . C19 H191 . 118.6 no
C20 . C19 H191 . 118.6 no
C19 . C20 C21 . 117.96(9) yes
C19 . C20 C22 . 133.6(3) yes
C21 . C20 C22 . 108.2(3) yes
C20 . C21 C16 . 120.81(9) yes
C20 . C21 H211 . 119.6 no
C16 . C21 H211 . 119.6 no
C20 . C22 C23 . 110.28(6) yes
C20 . C22 C24 . 110.25(6) yes
C23 . C22 C24 . 108.66(6) yes
C20 . C22 C25 . 110.28(6) yes
C23 . C22 C25 . 108.68(6) yes
C24 . C22 C25 . 108.64(6) yes
C22 . C23 H231 . 109.5 no
C22 . C23 H232 . 109.5 no
H231 . C23 H232 . 109.5 no
C22 . C23 H233 . 109.3 no
H231 . C23 H233 . 109.5 no
H232 . C23 H233 . 109.5 no
C22 . C24 H241 . 109.4 no
C22 . C24 H242 . 109.4 no
H241 . C24 H242 . 109.5 no
C22 . C24 H243 . 109.6 no
H241 . C24 H243 . 109.5 no
H242 . C24 H243 . 109.5 no
C22 . C25 H251 . 109.5 no
C22 . C25 H252 . 109.5 no
H251 . C25 H252 . 109.5 no
C22 . C25 H253 . 109.4 no
H251 . C25 H253 . 109.5 no
H252 . C25 H253 . 109.5 no
C18 . C26 C28 . 130.3(6) yes
C18 . C26 H261 . 114.8 no
C28 . C26 H261 . 114.9 no
N3 . C27 C28 . 175.08(10) yes
N503 . C27 C528 . 175.08(10) yes
C27 . C28 C26 . 123.5(6) yes
C27 . C28 C29 . 112.93(10) yes
C26 . C28 C29 . 123.6(6) yes
C28 . C29 C30 . 120.84(8) yes
C28 . C29 C34 . 121.36(8) yes
C30 . C29 C34 . 117.80(8) yes
C29 . C30 C31 . 121.66(9) yes
C29 . C30 H301 . 119.2 no
C31 . C30 H301 . 119.2 no
C30 . C31 C32 . 118.88(8) yes
C30 . C31 C39 . 116.04(8) yes
C32 . C31 C39 . 125.02(8) yes
C31 . C32 C33 . 122.80(9) yes
C31 . C32 H321 . 118.6 no
C33 . C32 H321 . 118.6 no
C32 . C33 C34 . 117.98(9) yes
C32 . C33 C35 . 127.2(4) yes
C34 . C33 C35 . 114.8(4) yes
C33 . C34 C29 . 120.78(9) yes
C33 . C34 H341 . 119.6 no
C29 . C34 H341 . 119.6 no
C33 . C35 C36 . 110.29(6) yes
C33 . C35 C37 . 110.25(6) yes
C36 . C35 C37 . 108.66(6) yes
C33 . C35 C38 . 110.27(6) yes
C36 . C35 C38 . 108.67(6) yes
C37 . C35 C38 . 108.65(6) yes
C35 . C36 H361 . 109.6 no
C35 . C36 H362 . 109.5 no
H361 . C36 H362 . 109.5 no
C35 . C36 H363 . 109.2 no
H361 . C36 H363 . 109.5 no
H362 . C36 H363 . 109.5 no
C35 . C37 H371 . 109.0 no
C35 . C37 H372 . 109.7 no
H371 . C37 H372 . 109.5 no
C35 . C37 H373 . 109.7 no
H371 . C37 H373 . 109.5 no
H372 . C37 H373 . 109.5 no
C35 . C38 H381 . 109.7 no
C35 . C38 H382 . 109.3 no
H381 . C38 H382 . 109.5 no
C35 . C38 H383 . 109.4 no
H381 . C38 H383 . 109.5 no
H382 . C38 H383 . 109.5 no
C31 . C39 C41 . 128.8(6) yes
C31 . C39 H391 . 115.6 no
C41 . C39 H391 . 115.6 no
N4 . C40 C41 . 175.05(10) yes
N504 . C40 C541 . 175.13(10) yes
C40 . C41 C39 . 122.2(6) yes
C40 . C41 C42 . 112.91(10) yes
C39 . C41 C42 . 124.0(5) yes
C41 . C42 C43 . 120.85(8) yes
C41 . C42 C47 . 121.33(8) yes
C43 . C42 C47 . 117.82(8) yes
C42 . C43 C44 . 121.66(9) yes
C42 . C43 H431 . 119.2 no
C44 . C43 H431 . 119.2 no
C43 . C44 C45 . 118.85(8) yes
C43 . C44 C52 . 116.05(8) yes
C45 . C44 C52 . 125.06(8) yes
C44 . C45 C46 . 122.73(9) yes
C44 . C45 H451 . 118.6 no
C46 . C45 H451 . 118.6 no
C45 . C46 C47 . 117.95(9) yes
C45 . C46 C48 . 126.2(4) yes
C47 . C46 C48 . 115.4(3) yes
C46 . C47 C42 . 120.76(9) yes
C46 . C47 H471 . 119.6 no
C42 . C47 H471 . 119.6 no
C46 . C48 C49 . 110.26(6) yes
C46 . C48 C50 . 110.26(6) yes
C49 . C48 C50 . 108.67(6) yes
C46 . C48 C51 . 110.29(6) yes
C49 . C48 C51 . 108.67(6) yes
C50 . C48 C51 . 108.64(6) yes
C48 . C49 H491 . 109.5 no
C48 . C49 H492 . 109.2 no
H491 . C49 H492 . 109.5 no
C48 . C49 H493 . 109.7 no
H491 . C49 H493 . 109.5 no
H492 . C49 H493 . 109.5 no
C48 . C50 H501 . 109.5 no
C48 . C50 H502 . 109.7 no
H501 . C50 H502 . 109.5 no
C48 . C50 H503 . 109.2 no
H501 . C50 H503 . 109.5 no
H502 . C50 H503 . 109.5 no
C48 . C51 H511 . 109.5 no
C48 . C51 H512 . 109.2 no
H511 . C51 H512 . 109.5 no
C48 . C51 H513 . 109.7 no
H511 . C51 H513 . 109.5 no
H512 . C51 H513 . 109.5 no
C44 . C52 C54 . 131.5(6) yes
C44 . C52 H521 . 114.3 no
C54 . C52 H521 . 114.2 no
N5 . C53 C54 . 175.12(10) yes
N505 . C53 C554 . 175.18(10) yes
C53 . C54 C52 . 124.1(5) yes
C53 . C54 C55 . 112.89(10) yes
C52 . C54 C55 . 123.0(5) yes
C54 . C55 C56 . 120.87(8) yes
C54 . C55 C60 . 121.36(8) yes
C56 . C55 C60 . 117.76(8) yes
C55 . C56 C57 . 121.59(9) yes
C55 . C56 H561 . 119.2 no
C57 . C56 H561 . 119.2 no
C56 . C57 C58 . 118.81(8) yes
C56 . C57 C65 . 116.05(8) yes
C58 . C57 C65 . 125.02(8) yes
C57 . C58 C59 . 122.71(9) yes
C57 . C58 H581 . 118.7 no
C59 . C58 H581 . 118.6 no
C58 . C59 C60 . 117.96(9) yes
C58 . C59 C61 . 126.8(4) yes
C60 . C59 C61 . 114.1(4) yes
C59 . C60 C55 . 120.71(9) yes
C59 . C60 H601 . 119.7 no
C55 . C60 H601 . 119.6 no
C59 . C61 C62 . 110.27(6) yes
C59 . C61 C63 . 110.25(6) yes
C62 . C61 C63 . 108.68(6) yes
C59 . C61 C64 . 110.28(6) yes
C62 . C61 C64 . 108.67(6) yes
C63 . C61 C64 . 108.64(6) yes
C61 . C62 H621 . 109.5 no
C61 . C62 H622 . 109.1 no
H621 . C62 H622 . 109.5 no
C61 . C62 H623 . 109.8 no
H621 . C62 H623 . 109.5 no
H622 . C62 H623 . 109.5 no
C61 . C63 H631 . 109.5 no
C61 . C63 H632 . 109.8 no
H631 . C63 H632 . 109.5 no
C61 . C63 H633 . 109.1 no
H631 . C63 H633 . 109.5 no
H632 . C63 H633 . 109.5 no
C61 . C64 H641 . 109.5 no
C61 . C64 H642 . 109.1 no
H641 . C64 H642 . 109.5 no
C61 . C64 H643 . 109.8 no
H641 . C64 H643 . 109.5 no
H642 . C64 H643 . 109.5 no
C57 . C65 C2 . 131.8(6) yes
C57 . C65 H651 . 114.1 no
C2 . C65 H651 . 114.1 no
N501 . C501 C502 . 175.10(10) yes
C501 . C502 C557 . 112.89(10) yes
C501 . C502 C565 . 124.0(3) yes
C557 . C502 C565 . 123.1(3) yes
C504 . C503 C508 . 118.85(7) yes
C504 . C503 C565 . 116.03(8) yes
C508 . C503 C565 . 125.10(8) yes
C503 . C504 C505 . 121.61(8) yes
C503 . C504 H5041 . 119.2 no
C505 . C504 H5041 . 119.2 no
C504 . C505 C506 . 117.81(7) yes
C504 . C505 C515 . 120.91(8) yes
C506 . C505 C515 . 121.28(8) yes
C505 . C506 C507 . 120.78(9) yes
C505 . C506 H5061 . 119.6 no
C507 . C506 H5061 . 119.6 no
C9 . C507 C506 . 117.6(3) yes
C9 . C507 C508 . 124.4(3) yes
C506 . C507 C508 . 118.01(8) yes
C503 . C508 C507 . 122.77(9) yes
C503 . C508 H5081 . 118.6 no
C507 . C508 H5081 . 118.6 no
C515 . C513 C516 . 131.3(4) yes
C515 . C513 H5131 . 114.3 no
C516 . C513 H5131 . 114.4 no
C505 . C515 C14 . 112.87(9) yes
C505 . C515 C513 . 123.4(3) yes
C14 . C515 C513 . 123.7(3) yes
C513 . C516 C517 . 116.03(8) yes
C513 . C516 C521 . 125.09(8) yes
C517 . C516 C521 . 118.87(7) yes
C516 . C517 C518 . 121.71(8) yes
C516 . C517 H5171 . 119.1 no
C518 . C517 H5171 . 119.1 no
C517 . C518 C519 . 117.85(7) yes
C517 . C518 C528 . 120.69(8) yes
C519 . C518 C528 . 121.39(8) yes
C518 . C519 C520 . 120.81(9) yes
C518 . C519 H5191 . 119.6 no
C520 . C519 H5191 . 119.6 no
C519 . C520 C521 . 117.99(8) yes
C519 . C520 C522 . 115.5(2) yes
C521 . C520 C522 . 126.5(2) yes
C516 . C521 C520 . 122.72(9) yes
C516 . C521 H5211 . 118.7 no
C520 . C521 H5211 . 118.6 no
C520 . C522 C523 . 110.29(6) yes
C520 . C522 C524 . 110.24(6) yes
C523 . C522 C524 . 108.68(6) yes
C520 . C522 C525 . 110.31(6) yes
C523 . C522 C525 . 108.64(6) yes
C524 . C522 C525 . 108.64(6) yes
C522 . C523 H5231 . 109.5 no
C522 . C523 H5232 . 109.6 no
H5231 . C523 H5232 . 109.5 no
C522 . C523 H5233 . 109.3 no
H5231 . C523 H5233 . 109.5 no
H5232 . C523 H5233 . 109.5 no
C522 . C524 H5241 . 109.5 no
C522 . C524 H5242 . 109.3 no
H5241 . C524 H5242 . 109.5 no
C522 . C524 H5243 . 109.6 no
H5241 . C524 H5243 . 109.5 no
H5242 . C524 H5243 . 109.5 no
C522 . C525 H5251 . 109.4 no
C522 . C525 H5252 . 109.7 no
H5251 . C525 H5252 . 109.5 no
C522 . C525 H5253 . 109.3 no
H5251 . C525 H5253 . 109.5 no
H5252 . C525 H5253 . 109.5 no
C528 . C526 C529 . 129.0(3) yes
C528 . C526 H5261 . 115.5 no
C529 . C526 H5261 . 115.5 no
C518 . C528 C27 . 113.08(9) yes
C518 . C528 C526 . 122.9(3) yes
C27 . C528 C526 . 123.8(3) yes
C526 . C529 C530 . 116.08(8) yes
C526 . C529 C534 . 125.05(8) yes
C530 . C529 C534 . 118.86(7) yes
C529 . C530 C531 . 121.57(8) yes
C529 . C530 H5301 . 119.2 no
C531 . C530 H5301 . 119.2 no
C530 . C531 C532 . 117.80(7) yes
C530 . C531 C541 . 120.87(8) yes
C532 . C531 C541 . 121.32(8) yes
C531 . C532 C533 . 120.84(9) yes
C531 . C532 H5321 . 119.6 no
C533 . C532 H5321 . 119.6 no
C532 . C533 C534 . 118.02(9) yes
C532 . C533 C535 . 112.9(2) yes
C534 . C533 C535 . 128.9(2) yes
C529 . C534 C533 . 122.80(9) yes
C529 . C534 H5341 . 118.6 no
C533 . C534 H5341 . 118.6 no
C533 . C535 C536 . 110.32(6) yes
C533 . C535 C537 . 110.24(6) yes
C536 . C535 C537 . 108.65(6) yes
C533 . C535 C538 . 110.25(6) yes
C536 . C535 C538 . 108.69(6) yes
C537 . C535 C538 . 108.65(6) yes
C535 . C536 H5361 . 109.4 no
C535 . C536 H5362 . 109.8 no
H5361 . C536 H5362 . 109.5 no
C535 . C536 H5363 . 109.2 no
H5361 . C536 H5363 . 109.5 no
H5362 . C536 H5363 . 109.5 no
C535 . C537 H5371 . 109.6 no
C535 . C537 H5372 . 109.7 no
H5371 . C537 H5372 . 109.5 no
C535 . C537 H5373 . 109.2 no
H5371 . C537 H5373 . 109.5 no
H5372 . C537 H5373 . 109.5 no
C535 . C538 H5381 . 109.4 no
C535 . C538 H5382 . 109.2 no
H5381 . C538 H5382 . 109.5 no
C535 . C538 H5383 . 109.7 no
H5381 . C538 H5383 . 109.5 no
H5382 . C538 H5383 . 109.5 no
C541 . C539 C542 . 129.0(3) yes
C541 . C539 H5391 . 115.5 no
C542 . C539 H5391 . 115.5 no
C531 . C541 C40 . 112.87(9) yes
C531 . C541 C539 . 122.9(3) yes
C40 . C541 C539 . 123.8(3) yes
C539 . C542 C543 . 116.06(8) yes
C539 . C542 C547 . 125.08(8) yes
C543 . C542 C547 . 118.85(7) yes
C542 . C543 C544 . 121.62(8) yes
C542 . C543 H5431 . 119.2 no
C544 . C543 H5431 . 119.2 no
C543 . C544 C545 . 117.83(7) yes
C543 . C544 C554 . 120.87(8) yes
C545 . C544 C554 . 121.30(8) yes
C544 . C545 C546 . 120.84(8) yes
C544 . C545 H5451 . 119.6 no
C546 . C545 H5451 . 119.6 no
C545 . C546 C547 . 117.99(8) yes
C545 . C546 C548 . 119.6(2) yes
C547 . C546 C548 . 122.4(2) yes
C542 . C547 C546 . 122.76(9) yes
C542 . C547 H5471 . 118.6 no
C546 . C547 H5471 . 118.6 no
C546 . C548 C549 . 110.30(6) yes
C546 . C548 C550 . 110.26(6) yes
C549 . C548 C550 . 108.67(6) yes
C546 . C548 C551 . 110.26(6) yes
C549 . C548 C551 . 108.65(6) yes
C550 . C548 C551 . 108.65(6) yes
C548 . C549 H5491 . 109.5 no
C548 . C549 H5492 . 109.5 no
H5491 . C549 H5492 . 109.5 no
C548 . C549 H5493 . 109.4 no
H5491 . C549 H5493 . 109.5 no
H5492 . C549 H5493 . 109.5 no
C548 . C550 H5501 . 109.5 no
C548 . C550 H5502 . 109.4 no
H5501 . C550 H5502 . 109.5 no
C548 . C550 H5503 . 109.5 no
H5501 . C550 H5503 . 109.5 no
H5502 . C550 H5503 . 109.5 no
C548 . C551 H5511 . 109.4 no
C548 . C551 H5512 . 109.5 no
H5511 . C551 H5512 . 109.5 no
C548 . C551 H5513 . 109.5 no
H5511 . C551 H5513 . 109.5 no
H5512 . C551 H5513 . 109.5 no
C554 . C552 C555 . 130.9(4) yes
C554 . C552 H5521 . 114.5 no
C555 . C552 H5521 . 114.6 no
C544 . C554 C53 . 112.86(9) yes
C544 . C554 C552 . 123.1(3) yes
C53 . C554 C552 . 123.9(4) yes
C552 . C555 C556 . 116.06(8) yes
C552 . C555 C560 . 125.03(8) yes
C556 . C555 C560 . 118.81(8) yes
C555 . C556 C557 . 121.57(8) yes
C555 . C556 H5561 . 119.2 no
C557 . C556 H5561 . 119.2 no
C502 . C557 C556 . 120.84(8) yes
C502 . C557 C558 . 121.34(8) yes
C556 . C557 C558 . 117.81(7) yes
C557 . C558 C559 . 120.83(9) yes
C557 . C558 H5581 . 119.6 no
C559 . C558 H5581 . 119.6 no
C558 . C559 C560 . 118.02(8) yes
C558 . C559 C561 . 114.8(2) yes
C560 . C559 C561 . 127.1(2) yes
C555 . C560 C559 . 122.81(9) yes
C555 . C560 H5601 . 118.6 no
C559 . C560 H5601 . 118.6 no
C559 . C561 C562 . 110.30(6) yes
C559 . C561 C563 . 110.25(6) yes
C562 . C561 C563 . 108.67(6) yes
C559 . C561 C564 . 110.30(6) yes
C562 . C561 C564 . 108.66(6) yes
C563 . C561 C564 . 108.62(6) yes
C561 . C562 H5621 . 109.5 no
C561 . C562 H5622 . 108.9 no
H5621 . C562 H5622 . 109.5 no
C561 . C562 H5623 . 109.9 no
H5621 . C562 H5623 . 109.5 no
H5622 . C562 H5623 . 109.5 no
C561 . C563 H5631 . 109.4 no
C561 . C563 H5632 . 110.0 no
H5631 . C563 H5632 . 109.5 no
C561 . C563 H5633 . 109.0 no
H5631 . C563 H5633 . 109.5 no
H5632 . C563 H5633 . 109.5 no
C561 . C564 H5641 . 109.5 no
C561 . C564 H5642 . 109.0 no
H5641 . C564 H5642 . 109.5 no
C561 . C564 H5643 . 109.9 no
H5641 . C564 H5643 . 109.5 no
H5642 . C564 H5643 . 109.5 no
C503 . C565 C502 . 130.2(3) yes
C503 . C565 H5651 . 114.9 no
C502 . C565 H5651 . 114.9 no

loop_
_geom_bond_atom_site_label_1
_geom_bond_atom_site_label_2
_geom_bond_site_symmetry_2
_geom_bond_distance
_geom_bond_publ_flag
Cl1 O2 2_656 1.4750(7) yes
Cl1 O1 2_656 1.4750(7) yes
Cl1 O3 2_656 1.4750(7) yes
Cl1 O4 2_656 1.4750(7) yes
Cl1 O1 . 1.4750(7) yes
Cl1 O2 . 1.4750(7) yes
Cl1 O3 . 1.4750(7) yes
Cl1 O4 . 1.4750(7) yes
Cl1 O11 2_656 1.4750(7) yes
Cl1 O31 2_656 1.4750(7) yes
Cl1 O41 2_656 1.4750(7) yes
Cl1 O21 2_656 1.4750(7) yes
Cl1 O11 . 1.4750(7) yes
Cl1 O21 . 1.4750(7) yes
Cl1 O31 . 1.4750(7) yes
Cl1 O41 . 1.4750(7) yes
O1 O3 2_656 1.5491(7) yes
O1 O4 2_656 1.7752(8) yes
O1 O2 2_656 1.7753(8) yes
O2 O4 2_656 1.5491(7) yes
O2 O3 2_656 1.7753(8) yes
O3 O4 2_656 1.7753(8) yes
O11 O31 2_656 1.5491(7) yes
O11 O21 2_656 1.7753(8) yes
O11 O41 2_656 1.7753(8) yes
O21 O41 2_656 1.5491(7) yes
O21 O31 2_656 1.7753(8) yes
O31 O41 2_656 1.7753(8) yes
N1 C1 . 1.152(9) yes
N2 C14 . 1.159(8) yes
N3 C27 . 1.157(8) yes
N4 C40 . 1.161(7) yes
N5 C53 . 1.169(8) yes
N501 C501 . 1.154(6) yes
N502 C14 . 1.162(6) yes
N503 C27 . 1.162(5) yes
N504 C40 . 1.152(6) yes
N505 C53 . 1.161(6) yes
C1 C2 . 1.425(9) yes
C2 C3 . 1.478(8) yes
C2 C65 . 1.336(11) yes
C3 C4 . 1.396(6) yes
C3 C8 . 1.404(6) yes
C4 C5 . 1.398(6) yes
C4 H41 . 0.950 no
C5 C6 . 1.423(6) yes
C5 C13 . 1.455(7) yes
C6 C7 . 1.321(6) yes
C6 H61 . 0.950 no
C7 C8 . 1.480(6) yes
C7 C9 . 1.541(5) yes
C8 H81 . 0.950 no
C9 C10 . 1.508(4) yes
C9 C11 . 1.508(5) yes
C9 C12 . 1.530(5) yes
C9 C10 . 1.508(4) yes
C9 C11 . 1.508(5) yes
C9 C12 . 1.530(5) yes
C9 C507 . 1.526(3) yes
C10 H101 . 0.950 no
C10 H102 . 0.950 no
C10 H103 . 0.950 no
C11 H111 . 0.950 no
C11 H112 . 0.950 no
C11 H113 . 0.950 no
C12 H121 . 0.950 no
C12 H122 . 0.950 no
C12 H123 . 0.950 no
C13 C15 . 1.334(9) yes
C13 H131 . 0.950 no
C14 C15 . 1.421(6) yes
C14 C515 . 1.430(5) yes
C15 C16 . 1.498(6) yes
C16 C17 . 1.391(7) yes
C16 C21 . 1.391(6) yes
C17 C18 . 1.405(7) yes
C17 H171 . 0.950 no
C18 C19 . 1.416(6) yes
C18 C26 . 1.453(8) yes
C19 C20 . 1.309(7) yes
C19 H191 . 0.950 no
C20 C21 . 1.494(7) yes
C20 C22 . 1.538(6) yes
C21 H211 . 0.950 no
C22 C23 . 1.543(6) yes
C22 C24 . 1.519(6) yes
C22 C25 . 1.522(7) yes
C23 H231 . 0.950 no
C23 H232 . 0.950 no
C23 H233 . 0.950 no
C24 H241 . 0.950 no
C24 H242 . 0.950 no
C24 H243 . 0.950 no
C25 H251 . 0.950 no
C25 H252 . 0.950 no
C25 H253 . 0.950 no
C26 C28 . 1.350(9) yes
C26 H261 . 0.950 no
C27 C28 . 1.429(7) yes
C27 C528 . 1.424(4) yes
C28 C29 . 1.493(6) yes
C29 C30 . 1.398(6) yes
C29 C34 . 1.401(6) yes
C30 C31 . 1.415(6) yes
C30 H301 . 0.950 no
C31 C32 . 1.421(6) yes
C31 C39 . 1.450(7) yes
C32 C33 . 1.316(6) yes
C32 H321 . 0.950 no
C33 C34 . 1.502(6) yes
C33 C35 . 1.538(6) yes
C34 H341 . 0.950 no
C35 C36 . 1.526(7) yes
C35 C37 . 1.521(7) yes
C35 C38 . 1.524(7) yes
C36 H361 . 0.950 no
C36 H362 . 0.950 no
C36 H363 . 0.950 no
C37 H371 . 0.950 no
C37 H372 . 0.950 no
C37 H373 . 0.950 no
C38 H381 . 0.950 no
C38 H382 . 0.950 no
C38 H383 . 0.950 no
C39 C41 . 1.351(9) yes
C39 H391 . 0.950 no
C40 C41 . 1.433(7) yes
C40 C541 . 1.436(4) yes
C41 C42 . 1.473(7) yes
C42 C43 . 1.397(6) yes
C42 C47 . 1.384(6) yes
C43 C44 . 1.407(6) yes
C43 H431 . 0.950 no
C44 C45 . 1.412(6) yes
C44 C52 . 1.453(7) yes
C45 C46 . 1.313(7) yes
C45 H451 . 0.950 no
C46 C47 . 1.497(7) yes
C46 C48 . 1.536(6) yes
C47 H471 . 0.950 no
C48 C49 . 1.525(6) yes
C48 C50 . 1.519(6) yes
C48 C51 . 1.523(6) yes
C49 H491 . 0.950 no
C49 H492 . 0.950 no
C49 H493 . 0.950 no
C50 H501 . 0.950 no
C50 H502 . 0.950 no
C50 H503 . 0.950 no
C51 H511 . 0.950 no
C51 H512 . 0.950 no
C51 H513 . 0.950 no
C52 C54 . 1.339(8) yes
C52 H521 . 0.950 no
C53 C54 . 1.403(6) yes
C53 C554 . 1.441(5) yes
C54 C55 . 1.484(7) yes
C55 C56 . 1.393(7) yes
C55 C60 . 1.390(6) yes
C56 C57 . 1.409(7) yes
C56 H561 . 0.950 no
C57 C58 . 1.414(7) yes
C57 C65 . 1.440(8) yes
C58 C59 . 1.310(7) yes
C58 H581 . 0.950 no
C59 C60 . 1.492(7) yes
C59 C61 . 1.522(6) yes
C60 H601 . 0.950 no
C61 C62 . 1.520(6) yes
C61 C63 . 1.510(6) yes
C61 C64 . 1.525(7) yes
C62 H621 . 0.950 no
C62 H622 . 0.950 no
C62 H623 . 0.950 no
C63 H631 . 0.950 no
C63 H632 . 0.950 no
C63 H633 . 0.950 no
C64 H641 . 0.950 no
C64 H642 . 0.950 no
C64 H643 . 0.950 no
C65 H651 . 0.950 no
C501 C502 . 1.432(5) yes
C502 C557 . 1.490(5) yes
C502 C565 . 1.343(6) yes
C503 C504 . 1.393(4) yes
C503 C508 . 1.415(4) yes
C503 C565 . 1.460(5) yes
C504 C505 . 1.407(4) yes
C504 H5041 . 0.950 no
C505 C506 . 1.396(4) yes
C505 C515 . 1.484(5) yes
C506 C507 . 1.475(5) yes
C506 H5061 . 0.950 no
C507 C508 . 1.328(5) yes
C508 H5081 . 0.950 no
C513 C515 . 1.337(5) yes
C513 C516 . 1.464(5) yes
C513 H5131 . 0.950 no
C516 C517 . 1.399(4) yes
C516 C521 . 1.410(4) yes
C517 C518 . 1.397(4) yes
C517 H5171 . 0.950 no
C518 C519 . 1.416(4) yes
C518 C528 . 1.499(4) yes
C519 C520 . 1.457(4) yes
C519 H5191 . 0.950 no
C520 C521 . 1.347(5) yes
C520 C522 . 1.531(4) yes
C521 H5211 . 0.950 no
C522 C523 . 1.522(6) yes
C522 C524 . 1.497(5) yes
C522 C525 . 1.541(6) yes
C523 H5231 . 0.950 no
C523 H5232 . 0.950 no
C523 H5233 . 0.950 no
C524 H5241 . 0.950 no
C524 H5242 . 0.950 no
C524 H5243 . 0.950 no
C525 H5251 . 0.950 no
C525 H5252 . 0.950 no
C525 H5253 . 0.950 no
C526 C528 . 1.344(5) yes
C526 C529 . 1.453(5) yes
C526 H5261 . 0.950 no
C529 C530 . 1.411(4) yes
C529 C534 . 1.419(4) yes
C530 C531 . 1.399(4) yes
C530 H5301 . 0.950 no
C531 C532 . 1.402(5) yes
C531 C541 . 1.482(5) yes
C532 C533 . 1.489(5) yes
C532 H5321 . 0.950 no
C533 C534 . 1.320(5) yes
C533 C535 . 1.539(4) yes
C534 H5341 . 0.950 no
C535 C536 . 1.541(5) yes
C535 C537 . 1.529(5) yes
C535 C538 . 1.531(5) yes
C536 H5361 . 0.950 no
C536 H5362 . 0.950 no
C536 H5363 . 0.950 no
C537 H5371 . 0.950 no
C537 H5372 . 0.950 no
C537 H5373 . 0.950 no
C538 H5381 . 0.950 no
C538 H5382 . 0.950 no
C538 H5383 . 0.950 no
C539 C541 . 1.347(5) yes
C539 C542 . 1.462(5) yes
C539 H5391 . 0.950 no
C542 C543 . 1.403(4) yes
C542 C547 . 1.405(4) yes
C543 C544 . 1.404(4) yes
C543 H5431 . 0.950 no
C544 C545 . 1.403(4) yes
C544 C554 . 1.488(5) yes
C545 C546 . 1.469(5) yes
C545 H5451 . 0.950 no
C546 C547 . 1.343(4) yes
C546 C548 . 1.542(4) yes
C547 H5471 . 0.950 no
C548 C549 . 1.527(6) yes
C548 C550 . 1.517(6) yes
C548 C551 . 1.512(6) yes
C549 H5491 . 0.950 no
C549 H5492 . 0.950 no
C549 H5493 . 0.950 no
C550 H5501 . 0.950 no
C550 H5502 . 0.950 no
C550 H5503 . 0.950 no
C551 H5511 . 0.950 no
C551 H5512 . 0.950 no
C551 H5513 . 0.950 no
C552 C554 . 1.331(5) yes
C552 C555 . 1.465(5) yes
C552 H5521 . 0.950 no
C555 C556 . 1.407(4) yes
C555 C560 . 1.408(4) yes
C556 C557 . 1.401(4) yes
C556 H5561 . 0.950 no
C557 C558 . 1.411(4) yes
C558 C559 . 1.466(5) yes
C558 H5581 . 0.950 no
C559 C560 . 1.342(5) yes
C559 C561 . 1.555(4) yes
C560 H5601 . 0.950 no
C561 C562 . 1.528(6) yes
C561 C563 . 1.514(6) yes
C561 C564 . 1.539(6) yes
C562 H5621 . 0.950 no
C562 H5622 . 0.950 no
C562 H5623 . 0.950 no
C563 H5631 . 0.950 no
C563 H5632 . 0.950 no
C563 H5633 . 0.950 no
C564 H5641 . 0.950 no
C564 H5642 . 0.950 no
C564 H5643 . 0.950 no
C565 H5651 . 0.950 no

loop_
_geom_torsion_atom_site_label_1
_geom_torsion_atom_site_label_2
_geom_torsion_atom_site_label_3
_geom_torsion_atom_site_label_4
_geom_torsion
_geom_torsion_publ_flag
C10 C9 C507 C506 -60.2(5) no
C10 C9 C507 C508 118.1(5) no
C11 C9 C507 C506 57.4(5) no
C11 C9 C507 C508 -124.3(5) no
C12 C9 C507 C506 177.4(4) no
C12 C9 C507 C508 -4.3(6) no
C501 C502 C557 C556 165.0(4) no
C501 C502 C557 C558 -15.6(6) no
C565 C502 C557 C556 -15.5(7) no
C565 C502 C557 C558 163.9(5) no
C501 C502 C565 C503 -1.5(9) no
C557 C502 C565 C503 179.0(5) no
C508 C503 C504 C505 0.6(7) no
C565 C503 C504 C505 -178.5(4) no
C504 C503 C508 C507 3.1(8) no
C565 C503 C508 C507 -177.9(5) no
C504 C503 C565 C502 -157.3(5) no
C508 C503 C565 C502 23.6(9) no
C503 C504 C505 C506 -3.7(6) no
C503 C504 C505 C515 176.6(4) no
C504 C505 C506 C507 3.4(6) no
C515 C505 C506 C507 -176.9(4) no
C504 C505 C515 C14 158.9(4) no
C504 C505 C515 C513 -19.1(7) no
C506 C505 C515 C14 -20.8(6) no
C506 C505 C515 C513 161.2(5) no
C505 C506 C507 C9 178.4(4) no
C505 C506 C507 C508 0.0(7) no
C9 C507 C508 C503 178.4(4) no
C506 C507 C508 C503 -3.3(8) no
C516 C513 C515 C14 3.6(9) no
C516 C513 C515 C505 -178.7(5) no
C515 C513 C516 C517 -159.6(5) no
C515 C513 C516 C521 21.7(9) no
C513 C516 C517 C518 178.4(4) no
C521 C516 C517 C518 -2.9(7) no
C513 C516 C521 C520 -178.7(5) no
C517 C516 C521 C520 2.6(7) no
C516 C517 C518 C519 1.5(7) no
C516 C517 C518 C528 178.5(4) no
C517 C518 C519 C520 0.3(7) no
C528 C518 C519 C520 -176.7(4) no
C517 C518 C528 C27 159.4(4) no
C517 C518 C528 C526 -15.7(7) no
C519 C518 C528 C27 -23.7(6) no
C519 C518 C528 C526 161.2(5) no
C518 C519 C520 C521 -0.6(8) no
C518 C519 C520 C522 -179.5(4) no
C519 C520 C521 C516 -0.9(8) no
C522 C520 C521 C516 177.9(5) no
C519 C520 C522 C523 -159.7(5) no
C519 C520 C522 C524 80.3(6) no
C519 C520 C522 C525 -39.7(6) no
C521 C520 C522 C523 21.5(8) no
C521 C520 C522 C524 -98.5(6) no
C521 C520 C522 C525 141.5(6) no
C529 C526 C528 C27 -0.2(9) no
C529 C526 C528 C518 174.4(5) no
C528 C526 C529 C530 -159.0(5) no
C528 C526 C529 C534 21.9(9) no
C526 C529 C530 C531 177.8(4) no
C534 C529 C530 C531 -3.0(7) no
C526 C529 C534 C533 -178.6(5) no
C530 C529 C534 C533 2.3(7) no
C529 C530 C531 C532 0.6(7) no
C529 C530 C531 C541 -177.9(4) no
C530 C531 C532 C533 2.5(7) no
C541 C531 C532 C533 -179.0(4) no
C530 C531 C541 C40 154.6(4) no
C530 C531 C541 C539 -17.8(7) no
C532 C531 C541 C40 -23.9(6) no
C532 C531 C541 C539 163.7(5) no
C531 C532 C533 C534 -3.2(8) no
C531 C532 C533 C535 -178.8(4) no
C532 C533 C534 C529 0.7(8) no
C535 C533 C534 C529 175.5(5) no
C532 C533 C535 C536 177.5(4) no
C532 C533 C535 C537 57.5(6) no
C532 C533 C535 C538 -62.5(6) no
C534 C533 C535 C536 2.4(8) no
C534 C533 C535 C537 -117.6(7) no
C534 C533 C535 C538 122.4(6) no
C542 C539 C541 C40 5.1(8) no
C542 C539 C541 C531 176.7(4) no
C541 C539 C542 C543 -153.4(5) no
C541 C539 C542 C547 28.2(8) no
C539 C542 C543 C544 178.4(4) no
C547 C542 C543 C544 -3.1(6) no
C539 C542 C547 C546 -177.6(5) no
C543 C542 C547 C546 4.0(7) no
C542 C543 C544 C545 0.3(6) no
C542 C543 C544 C554 -179.2(4) no
C543 C544 C545 C546 1.8(6) no
C554 C544 C545 C546 -178.7(4) no
C543 C544 C554 C53 163.5(4) no
C543 C544 C554 C552 -12.7(7) no
C545 C544 C554 C53 -15.9(6) no
C545 C544 C554 C552 167.8(5) no
C544 C545 C546 C547 -1.0(7) no
C544 C545 C546 C548 179.3(4) no
C545 C546 C547 C542 -2.0(7) no
C548 C546 C547 C542 177.7(4) no
C545 C546 C548 C549 -3.0(6) no
C545 C546 C548 C550 -123.0(5) no
C545 C546 C548 C551 117.0(5) no
C547 C546 C548 C549 177.3(5) no
C547 C546 C548 C550 57.3(6) no
C547 C546 C548 C551 -62.7(7) no
C555 C552 C554 C53 3.8(9) no
C555 C552 C554 C544 179.6(5) no
C554 C552 C555 C556 -159.5(5) no
C554 C552 C555 C560 24.2(9) no
C552 C555 C556 C557 -178.6(4) no
C560 C555 C556 C557 -2.1(7) no
C552 C555 C560 C559 -179.2(5) no
C556 C555 C560 C559 4.6(8) no
C555 C556 C557 C502 178.5(4) no
C555 C556 C557 C558 -0.9(7) no
C502 C557 C558 C559 -177.7(4) no
C556 C557 C558 C559 1.6(6) no
C557 C558 C559 C560 0.7(7) no
C557 C558 C559 C561 177.8(4) no
C558 C559 C560 C555 -3.9(8) no
C561 C559 C560 C555 179.4(4) no
C558 C559 C561 C562 -174.4(5) no
C558 C559 C561 C563 65.6(5) no
C558 C559 C561 C564 -54.4(6) no
C560 C559 C561 C562 2.4(7) no
C560 C559 C561 C563 -117.6(6) no
C560 C559 C561 C564 122.4(6) no
